data_4108892
loop_
_publ_author_name
'Jian Zhang'
'Shumei Chen'
'Areg Zingiryan'
'Xianhui Bu'

_publ_contact_author_address
;
Department of Chemistry and Biochemistry
California State University, Long Beach
1250 Bellflower Boulevard, Long Beach, CA 90840
;
_publ_contact_author_email xbu@csulb.edu
_publ_contact_author_name 'Xianhui Bu'
_publ_section_title
;
 Integrated Molecular Chirality, Absolute Helicity, and Intrinsic Chiral
 Topology in Three-Dimensional Open-Framework Materials
;
_journal_name_full 'Journal of the American Chemical Society'
_journal_page_first 17246
_journal_page_last 17247
_journal_paper_doi 10.1021/ja8075692
_journal_volume 130
_journal_year 2008
_chemical_absolute_configuration rm
_chemical_formula_sum 'C25 H46 In N O11'
_chemical_formula_weight 651.46
_chemical_name_systematic
; 
 ? 
;
_space_group_IT_number 152
_symmetry_cell_setting trigonal
_symmetry_space_group_name_Hall 'P 31 2"'
_symmetry_space_group_name_H-M 'P 31 2 1'
_atom_sites_solution_hydrogens geom
_atom_sites_solution_primary direct
_atom_sites_solution_secondary difmap
_audit_creation_method SHELXL-97
_cell_angle_alpha 90.00
_cell_angle_beta 90.00
_cell_angle_gamma 120.00
_cell_formula_units_Z 3
_cell_length_a 12.87080(10)
_cell_length_b 12.87080(10)
_cell_length_c 17.2433(4)
_cell_measurement_reflns_used 3132
_cell_measurement_temperature 293(2)
_cell_measurement_theta_max 20.75
_cell_measurement_theta_min 2.18
_cell_volume 2473.79(6)
_computing_cell_refinement 'Bruker SMART'
_computing_data_collection 'Bruker SMART'
_computing_data_reduction 'Bruker SAINT'
_computing_molecular_graphics 'Bruker SHELXTL'
_computing_publication_material 'Bruker SHELXTL'
_computing_structure_refinement 'SHELXL-97 (Sheldrick, 1997)'
_computing_structure_solution 'SHELXS-97 (Sheldrick, 1990)'
_diffrn_ambient_temperature 293(2)
_diffrn_measured_fraction_theta_full 1.000
_diffrn_measured_fraction_theta_max 1.000
_diffrn_measurement_device_type 'CCD area detector'
_diffrn_measurement_method 'phi and omega scans'
_diffrn_radiation_monochromator graphite
_diffrn_radiation_source 'fine-focus sealed tube'
_diffrn_radiation_type MoK\a
_diffrn_radiation_wavelength 0.71073
_diffrn_reflns_av_R_equivalents 0.0555
_diffrn_reflns_av_sigmaI/netI 0.0660
_diffrn_reflns_limit_h_max 14
_diffrn_reflns_limit_h_min -13
_diffrn_reflns_limit_k_max 15
_diffrn_reflns_limit_k_min -13
_diffrn_reflns_limit_l_max 16
_diffrn_reflns_limit_l_min -20
_diffrn_reflns_number 11557
_diffrn_reflns_theta_full 25.03
_diffrn_reflns_theta_max 25.03
_diffrn_reflns_theta_min 1.83
_exptl_absorpt_coefficient_mu 0.762
_exptl_absorpt_correction_T_max 0.85
_exptl_absorpt_correction_T_min 0.67
_exptl_absorpt_correction_type none
_exptl_crystal_colour colorless
_exptl_crystal_density_diffrn 1.243
_exptl_crystal_description prism
_exptl_crystal_F_000 942
_exptl_crystal_size_max 0.24
_exptl_crystal_size_mid 0.14
_exptl_crystal_size_min 0.08
_refine_diff_density_max 1.001
_refine_diff_density_min -0.433
_refine_diff_density_rms 0.138
_refine_ls_abs_structure_details 'Flack H D (1983), Acta Cryst. A39, 876-881'
_refine_ls_abs_structure_Flack -0.02(6)
_refine_ls_extinction_method none
_refine_ls_goodness_of_fit_ref 1.079
_refine_ls_hydrogen_treatment constr
_refine_ls_matrix_type full
_refine_ls_number_parameters 154
_refine_ls_number_reflns 2896
_refine_ls_number_restraints 0
_refine_ls_restrained_S_all 1.079
_refine_ls_R_factor_all 0.0598
_refine_ls_R_factor_gt 0.0513
_refine_ls_shift/su_max 0.003
_refine_ls_shift/su_mean 0.000
_refine_ls_structure_factor_coef Fsqd
_refine_ls_weighting_details 'calc w=1/[\s^2^(Fo^2^)+(0.0942P)^2^+0.0000P] where P=(Fo^2^+2Fc^2^)/3'
_refine_ls_weighting_scheme calc
_refine_ls_wR_factor_gt 0.1492
_refine_ls_wR_factor_ref 0.1542
_reflns_number_gt 2462
_reflns_number_total 2896
_reflns_threshold_expression >2sigma(I)
_cod_data_source_file ja8075692_si_001_3.cif
_cod_data_source_block 2
_cod_original_cell_volume 2473.78(6)
_cod_database_code 4108892

loop_
_symmetry_equiv_pos_as_xyz
'x, y, z'
'-y, x-y, z+1/3'
'-x+y, -x, z+2/3'
'y, x, -z'
'x-y, -y, -z+2/3'
'-x, -x+y, -z+1/3'

loop_
_atom_site_label
_atom_site_type_symbol
_atom_site_fract_x
_atom_site_fract_y
_atom_site_fract_z
_atom_site_U_iso_or_equiv
_atom_site_adp_type
_atom_site_occupancy
_atom_site_symmetry_multiplicity
_atom_site_calc_flag
_atom_site_refinement_flags
In1 In 0.62470(5) 0.62470(5) 0.0000 0.0318(2) Uani 1 2 d S
O1 O 0.6808(5) 0.8195(5) 0.0105(3) 0.0402(12) Uani 1 1 d .
O1W O 1.2036(18) 0.7473(16) -0.2981(10) 0.110(5) Uiso 0.50 1 d P
O2 O 0.4923(5) 0.6964(6) -0.0151(3) 0.0456(15) Uani 1 1 d .
O2W O 1.218(2) 0.953(2) -0.2415(13) 0.160(9) Uiso 0.50 1 d P
O3 O 0.3402(5) 0.9837(5) 0.1995(3) 0.0527(14) Uani 1 1 d .
O4 O 0.5135(5) 1.0240(5) 0.2456(3) 0.0525(15) Uani 1 1 d .
C1 C 0.5446(8) 0.8996(7) 0.0124(4) 0.043(2) Uani 1 1 d .
C2 C 0.4631(8) 0.8738(8) 0.0851(4) 0.048(2) Uani 1 1 d .
C3 C 0.4887(8) 1.0013(7) 0.1065(4) 0.0441(18) Uani 1 1 d .
H3A H 0.4480 1.0269 0.0696 0.053 Uiso 1 1 calc R
C4 C 0.6254(10) 1.0786(10) 0.0958(5) 0.079(4) Uani 1 1 d .
H4A H 0.6476 1.1602 0.0820 0.095 Uiso 1 1 calc R
H4B H 0.6669 1.0803 0.1432 0.095 Uiso 1 1 calc R
C5 C 0.6551(10) 1.0216(9) 0.0334(6) 0.080(3) Uani 1 1 d .
H5A H 0.7205 1.0095 0.0496 0.096 Uiso 1 1 calc R
H5B H 0.6812 1.0734 -0.0118 0.096 Uiso 1 1 calc R
C6 C 0.4861(12) 0.9071(11) -0.0620(5) 0.079(3) Uani 1 1 d .
H6A H 0.5397 0.9226 -0.1047 0.118 Uiso 1 1 calc R
H6B H 0.4682 0.9709 -0.0580 0.118 Uiso 1 1 calc R
H6C H 0.4132 0.8326 -0.0704 0.118 Uiso 1 1 calc R
C7 C 0.3223(9) 0.7906(10) 0.0659(6) 0.081(3) Uani 1 1 d .
H7A H 0.2764 0.7777 0.1124 0.121 Uiso 1 1 calc R
H7B H 0.3076 0.7148 0.0459 0.121 Uiso 1 1 calc R
H7C H 0.2990 0.8297 0.0280 0.121 Uiso 1 1 calc R
C8 C 0.4933(9) 0.8132(8) 0.1494(4) 0.052(2) Uani 1 1 d .
H8A H 0.5770 0.8605 0.1619 0.079 Uiso 1 1 calc R
H8B H 0.4757 0.7349 0.1327 0.079 Uiso 1 1 calc R
H8C H 0.4464 0.8058 0.1945 0.079 Uiso 1 1 calc R
C9 C 0.5746(9) 0.7995(8) 0.0013(3) 0.0375(17) Uani 1 1 d .
C10 C 0.4460(8) 1.0045(6) 0.1893(4) 0.044(2) Uani 1 1 d .
C11 C 1.0268(16) 1.1024(14) -0.2039(9) 0.124(5) Uiso 1 1 d .
C12 C 0.797(2) 1.0000 -0.1667 0.144(9) Uiso 1 2 d S
C13 C 0.964(2) 1.1549(19) -0.0833(12) 0.164(7) Uiso 1 1 d .
N1 N 0.9430(17) 1.0400(16) -0.1463(9) 0.075(5) Uiso 0.50 1 d P

loop_
_atom_site_aniso_label
_atom_site_aniso_U_11
_atom_site_aniso_U_22
_atom_site_aniso_U_33
_atom_site_aniso_U_23
_atom_site_aniso_U_13
_atom_site_aniso_U_12
In1 0.0343(3) 0.0343(3) 0.0273(3) -0.00018(15) 0.00018(15) 0.0174(4)
O1 0.043(4) 0.039(3) 0.038(3) -0.005(2) -0.005(3) 0.020(3)
O2 0.046(3) 0.053(4) 0.043(3) -0.005(3) 0.002(3) 0.029(4)
O3 0.067(4) 0.069(4) 0.040(3) 0.009(2) 0.016(2) 0.047(4)
O4 0.055(3) 0.054(4) 0.035(3) -0.007(2) 0.010(3) 0.017(3)
C1 0.067(6) 0.044(5) 0.030(4) 0.013(3) 0.017(3) 0.036(5)
C2 0.051(5) 0.062(6) 0.040(4) -0.005(4) 0.004(4) 0.036(5)
C3 0.063(5) 0.040(5) 0.035(4) 0.012(4) 0.015(4) 0.030(4)
C4 0.085(7) 0.061(7) 0.052(5) 0.008(5) 0.034(5) 0.007(6)
C5 0.096(8) 0.042(5) 0.105(8) 0.020(6) 0.054(7) 0.037(6)
C6 0.121(10) 0.102(9) 0.058(5) 0.006(6) -0.004(7) 0.089(8)
C7 0.061(7) 0.075(7) 0.095(8) -0.036(6) -0.010(6) 0.025(6)
C8 0.083(6) 0.054(5) 0.034(4) 0.009(4) 0.007(4) 0.045(5)
C9 0.056(5) 0.038(5) 0.023(3) 0.011(4) 0.017(4) 0.028(4)
C10 0.060(5) 0.029(4) 0.043(4) 0.003(3) 0.017(4) 0.023(4)

loop_
_atom_type_symbol
_atom_type_description
_atom_type_scat_dispersion_real
_atom_type_scat_dispersion_imag
_atom_type_scat_source
C C 0.0033 0.0016 'International Tables Vol C Tables 4.2.6.8 and 6.1.1.4'
H H 0.0000 0.0000 'International Tables Vol C Tables 4.2.6.8 and 6.1.1.4'
N N 0.0061 0.0033 'International Tables Vol C Tables 4.2.6.8 and 6.1.1.4'
O O 0.0106 0.0060 'International Tables Vol C Tables 4.2.6.8 and 6.1.1.4'
In In -0.7276 1.3100 'International Tables Vol C Tables 4.2.6.8 and 6.1.1.4'

loop_
_geom_angle_atom_site_label_1
_geom_angle_atom_site_label_2
_geom_angle_atom_site_label_3
_geom_angle
_geom_angle_site_symmetry_1
_geom_angle_site_symmetry_3
O4 In1 O4 86.9(3) 3_564 6_655
O4 In1 O1 131.3(2) 3_564 .
O4 In1 O1 112.7(2) 6_655 .
O4 In1 O1 112.7(2) 3_564 4
O4 In1 O1 131.3(2) 6_655 4
O1 In1 O1 87.9(3) . 4
O4 In1 O2 80.6(2) 3_564 4
O4 In1 O2 85.4(2) 6_655 4
O1 In1 O2 141.9(2) . 4
O1 In1 O2 57.0(2) 4 4
O4 In1 O2 85.4(2) 3_564 .
O4 In1 O2 80.6(2) 6_655 .
O1 In1 O2 57.0(2) . .
O1 In1 O2 141.9(2) 4 .
O2 In1 O2 160.6(3) 4 .
O4 In1 O3 140.0(2) 3_564 6_655
O4 In1 O3 56.6(2) 6_655 6_655
O1 In1 O3 82.36(18) . 6_655
O1 In1 O3 85.38(18) 4 6_655
O2 In1 O3 80.72(19) 4 6_655
O2 In1 O3 102.18(19) . 6_655
O4 In1 O3 56.6(2) 3_564 3_564
O4 In1 O3 140.0(2) 6_655 3_564
O1 In1 O3 85.38(18) . 3_564
O1 In1 O3 82.36(18) 4 3_564
O2 In1 O3 102.18(19) 4 3_564
O2 In1 O3 80.72(19) . 3_564
O3 In1 O3 162.9(3) 6_655 3_564
O4 In1 C9 95.8(2) 3_564 4
O4 In1 C9 109.9(2) 6_655 4
O1 In1 C9 116.0(3) . 4
O1 In1 C9 28.8(3) 4 4
O2 In1 C9 28.3(2) 4 4
O2 In1 C9 169.5(3) . 4
O3 In1 C9 83.63(19) 6_655 4
O3 In1 C9 91.2(2) 3_564 4
O4 In1 C9 109.9(2) 3_564 .
O4 In1 C9 95.8(2) 6_655 .
O1 In1 C9 28.8(3) . .
O1 In1 C9 116.0(3) 4 .
O2 In1 C9 169.5(3) 4 .
O2 In1 C9 28.3(2) . .
O3 In1 C9 91.2(2) 6_655 .
O3 In1 C9 83.63(19) 3_564 .
C9 In1 C9 144.5(4) 4 .
O4 In1 C10 28.0(2) 3_564 3_564
O4 In1 C10 113.4(3) 6_655 3_564
O1 In1 C10 109.3(2) . 3_564
O1 In1 C10 98.7(2) 4 3_564
O2 In1 C10 91.8(2) 4 3_564
O2 In1 C10 81.8(2) . 3_564
O3 In1 C10 167.7(2) 6_655 3_564
O3 In1 C10 28.6(2) 3_564 3_564
C9 In1 C10 94.36(19) 4 3_564
C9 In1 C10 97.3(2) . 3_564
O4 In1 C10 113.4(3) 3_564 6_655
O4 In1 C10 28.0(2) 6_655 6_655
O1 In1 C10 98.7(2) . 6_655
O1 In1 C10 109.3(2) 4 6_655
O2 In1 C10 81.8(2) 4 6_655
O2 In1 C10 91.8(2) . 6_655
O3 In1 C10 28.6(2) 6_655 6_655
O3 In1 C10 167.7(2) 3_564 6_655
C9 In1 C10 97.3(2) 4 6_655
C9 In1 C10 94.36(19) . 6_655
C10 In1 C10 141.0(4) 3_564 6_655
C9 O1 In1 92.9(5) . .
C9 O2 In1 89.8(4) . .
C10 O3 In1 88.8(4) . 2_665
C10 O4 In1 94.2(5) . 2_665
C6 C1 C9 106.9(7) . .
C6 C1 C5 111.6(8) . .
C9 C1 C5 113.2(8) . .
C6 C1 C2 113.0(7) . .
C9 C1 C2 110.3(6) . .
C5 C1 C2 101.9(7) . .
C8 C2 C3 113.5(6) . .
C8 C2 C1 112.3(6) . .
C3 C2 C1 101.6(6) . .
C8 C2 C7 107.5(8) . .
C3 C2 C7 109.0(7) . .
C1 C2 C7 112.9(7) . .
C10 C3 C4 113.7(7) . .
C10 C3 C2 111.1(6) . .
C4 C3 C2 103.0(7) . .
C10 C3 H3A 109.6 . .
C4 C3 H3A 109.6 . .
C2 C3 H3A 109.6 . .
C5 C4 C3 105.4(8) . .
C5 C4 H4A 110.7 . .
C3 C4 H4A 110.7 . .
C5 C4 H4B 110.7 . .
C3 C4 H4B 110.7 . .
H4A C4 H4B 108.8 . .
C4 C5 C1 110.2(8) . .
C4 C5 H5A 109.6 . .
C1 C5 H5A 109.6 . .
C4 C5 H5B 109.6 . .
C1 C5 H5B 109.6 . .
H5A C5 H5B 108.1 . .
C1 C6 H6A 109.5 . .
C1 C6 H6B 109.5 . .
H6A C6 H6B 109.5 . .
C1 C6 H6C 109.5 . .
H6A C6 H6C 109.5 . .
H6B C6 H6C 109.5 . .
C2 C7 H7A 109.5 . .
C2 C7 H7B 109.5 . .
H7A C7 H7B 109.5 . .
C2 C7 H7C 109.5 . .
H7A C7 H7C 109.5 . .
H7B C7 H7C 109.5 . .
C2 C8 H8A 109.5 . .
C2 C8 H8B 109.5 . .
H8A C8 H8B 109.5 . .
C2 C8 H8C 109.5 . .
H8A C8 H8C 109.5 . .
H8B C8 H8C 109.5 . .
O2 C9 O1 120.0(6) . .
O2 C9 C1 119.2(8) . .
O1 C9 C1 120.8(8) . .
O2 C9 In1 61.9(4) . .
O1 C9 In1 58.3(4) . .
C1 C9 In1 173.3(4) . .
O4 C10 O3 120.3(7) . .
O4 C10 C3 120.5(7) . .
O3 C10 C3 119.1(7) . .
O4 C10 In1 57.8(4) . 2_665
O3 C10 In1 62.6(4) . 2_665
C3 C10 In1 176.7(5) . 2_665
N1 C11 N1 40.3(12) . 5_674
N1 C12 N1 38.4(13) 5_674 .
N1 N1 C11 87.2(17) 5_674 .
N1 N1 C12 70.8(6) 5_674 .
C11 N1 C12 116.4(13) . .
N1 N1 C13 164.4(11) 5_674 .
C11 N1 C13 102.0(15) . .
C12 N1 C13 93.7(12) . .
N1 N1 C11 52.4(14) 5_674 5_674
C11 N1 C11 112.6(16) . 5_674
C12 N1 C11 99.5(11) . 5_674
C13 N1 C11 131.8(14) . 5_674

loop_
_geom_bond_atom_site_label_1
_geom_bond_atom_site_label_2
_geom_bond_distance
_geom_bond_site_symmetry_2
In1 O4 2.236(5) 3_564
In1 O4 2.236(5) 6_655
In1 O1 2.243(5) .
In1 O1 2.243(5) 4
In1 O2 2.322(5) 4
In1 O2 2.322(5) .
In1 O3 2.341(5) 6_655
In1 O3 2.341(5) 3_564
In1 C9 2.632(7) 4
In1 C9 2.632(7) .
In1 C10 2.636(7) 3_564
In1 C10 2.636(7) 6_655
O1 C9 1.269(10) .
O2 C9 1.247(10) .
O3 C10 1.262(9) .
O3 In1 2.341(5) 2_665
O4 C10 1.242(9) .
O4 In1 2.236(5) 2_665
C1 C6 1.515(11) .
C1 C9 1.530(10) .
C1 C5 1.545(14) .
C1 C2 1.561(10) .
C2 C8 1.514(10) .
C2 C3 1.548(12) .
C2 C7 1.612(13) .
C3 C10 1.538(9) .
C3 C4 1.539(13) .
C3 H3A 0.9800 .
C4 C5 1.457(13) .
C4 H4A 0.9700 .
C4 H4B 0.9700 .
C5 H5A 0.9700 .
C5 H5B 0.9700 .
C6 H6A 0.9600 .
C6 H6B 0.9600 .
C6 H6C 0.9600 .
C7 H7A 0.9600 .
C7 H7B 0.9600 .
C7 H7C 0.9600 .
C8 H8A 0.9600 .
C8 H8B 0.9600 .
C8 H8C 0.9600 .
C10 In1 2.636(7) 2_665
C11 N1 1.39(2) .
C11 N1 1.75(2) 5_674
C12 N1 1.72(3) 5_674
C12 N1 1.72(3) .
C13 N1 1.74(3) .
N1 N1 1.13(3) 5_674
N1 C11 1.75(2) 5_674
